data_2241975
loop_
_publ_author_name
'Viswanathan, Vijayan'
'Ananth, Mani Karthik'
'Narasimhan, S.'
'Velmurugan, Devadasan'

_publ_section_title
;
 Crystal structures of
 (<i>E</i>)-4-[1-(2-carbamothioylhydrazinylidene)ethyl]phenyl acetate and
 (<i>E</i>)-4-[1-(2-carbamothioylhydrazinylidene)ethyl]phenyl benzoate
;
_journal_coeditor_code SU5323
_journal_issue 1
_journal_name_full 'Acta Crystallographica Section E'
_journal_page_first 20
_journal_page_last 23
_journal_paper_doi 10.1107/S2056989016018983
_journal_volume 73
_journal_year 2017
_chemical_formula_iupac 'C11 H13 N3 O2 S'
_chemical_formula_moiety 'C11 H13 N3 O2 S'
_chemical_formula_sum 'C11 H13 N3 O2 S'
_chemical_formula_weight 251.30
_chemical_name_systematic
;
(<i>E</i>)-4-[1-(2-Carbamothioylhydrazinylidene)ethyl]phenyl acetate
;
_space_group_crystal_system triclinic
_space_group_IT_number 2
_space_group_name_Hall '-P 1'
_space_group_name_H-M_alt 'P -1'
_symmetry_space_group_name_Hall '-P 1'
_symmetry_space_group_name_H-M 'P -1'
_atom_sites_solution_hydrogens geom
_atom_sites_solution_primary direct
_atom_sites_solution_secondary difmap
_audit_creation_method SHELXL-2014/7
_cell_angle_alpha 77.243(2)
_cell_angle_beta 82.423(2)
_cell_angle_gamma 78.856(2)
_cell_formula_units_Z 4
_cell_length_a 7.8783(2)
_cell_length_b 8.9254(3)
_cell_length_c 18.7372(5)
_cell_measurement_reflns_used 5128
_cell_measurement_temperature 293(2)
_cell_measurement_theta_max 26.385
_cell_measurement_theta_min 1.119
_cell_volume 1255.30(6)
_computing_cell_refinement
;
SAINT (Bruker, 2008)
;
_computing_data_collection
;
APEX2 (Bruker, 2008)
;
_computing_data_reduction
;
SAINT (Bruker, 2008)
;
_computing_molecular_graphics
;
ORTEP-3 for Windows (Farrugia, 2012) and Mercury (Macrae <i>et al.</i>,
2008)
;
_computing_publication_material
;
SHELXL2014 (Sheldrick, 2015) and PLATON (Spek, 2009)
;
_computing_structure_refinement
;
SHELXL2014 (Sheldrick, 2015)
;
_computing_structure_solution
;
SHELXS97 (Sheldrick, 2008)
;
_diffrn_ambient_temperature 293(2)
_diffrn_measured_fraction_theta_full 1.000
_diffrn_measured_fraction_theta_max 0.999
_diffrn_measurement_device_type 'Bruker SMART APEXII area-detector'
_diffrn_measurement_method '\w and \f scans'
_diffrn_radiation_type MoK\a
_diffrn_radiation_wavelength 0.71073
_diffrn_reflns_av_R_equivalents 0.0234
_diffrn_reflns_limit_h_max 9
_diffrn_reflns_limit_h_min -9
_diffrn_reflns_limit_k_max 11
_diffrn_reflns_limit_k_min -11
_diffrn_reflns_limit_l_max 23
_diffrn_reflns_limit_l_min -23
_diffrn_reflns_number 18970
_diffrn_reflns_theta_full 25.242
_diffrn_reflns_theta_max 26.385
_diffrn_reflns_theta_min 1.119
_exptl_absorpt_coefficient_mu 0.252
_exptl_absorpt_correction_T_max 0.854
_exptl_absorpt_correction_T_min 0.785
_exptl_absorpt_correction_type multi-scan
_exptl_absorpt_process_details
;
(SADABS; Bruker, 2008)
;
_exptl_crystal_colour yellow
_exptl_crystal_density_diffrn 1.330
_exptl_crystal_description block
_exptl_crystal_F_000 528
_exptl_crystal_size_max 0.200
_exptl_crystal_size_mid 0.150
_exptl_crystal_size_min 0.100
_refine_diff_density_max 0.251
_refine_diff_density_min -0.311
_refine_ls_extinction_method none
_refine_ls_goodness_of_fit_ref 1.032
_refine_ls_hydrogen_treatment constr
_refine_ls_matrix_type full
_refine_ls_number_parameters 311
_refine_ls_number_reflns 5128
_refine_ls_number_restraints 0
_refine_ls_restrained_S_all 1.032
_refine_ls_R_factor_all 0.0499
_refine_ls_R_factor_gt 0.0384
_refine_ls_shift/su_max 0.001
_refine_ls_shift/su_mean 0.000
_refine_ls_structure_factor_coef Fsqd
_refine_ls_weighting_details 'w=1/[\s^2^(Fo^2^)+(0.0498P)^2^+0.3822P] where P=(Fo^2^+2Fc^2^)/3'
_refine_ls_weighting_scheme calc
_refine_ls_wR_factor_gt 0.1004
_refine_ls_wR_factor_ref 0.1087
_reflns_number_gt 4104
_reflns_number_total 5128
_reflns_threshold_expression 'I > 2\s(I)'
_cod_data_source_file su5323sup1.cif
_cod_data_source_block I
_cod_database_code 2241975
_shelx_space_group_comment
;
The symmetry employed for this shelxl refinement is uniquely defined
by the following loop, which should always be used as a source of
symmetry information in preference to the above space-group names.
They are only intended as comments.
;
_shelx_estimated_absorpt_t_min 0.951
_shelx_estimated_absorpt_t_max 0.975

loop_
_space_group_symop_operation_xyz
'x, y, z'
'-x, -y, -z'

loop_
_atom_site_type_symbol
_atom_site_label
_atom_site_fract_x
_atom_site_fract_y
_atom_site_fract_z
_atom_site_U_iso_or_equiv
_atom_site_adp_type
_atom_site_calc_flag
_atom_site_occupancy
C C10B 0.2271(3) 0.1728(3) 0.52308(11) 0.0616(5) Uani d 1
H H10A 0.1335 0.2449 0.5001 0.092 Uiso calc 1
H H10B 0.2263 0.1858 0.5726 0.092 Uiso calc 1
H H10C 0.2129 0.0681 0.5235 0.092 Uiso calc 1
C C1A 0.0183(3) 0.8835(3) 1.22191(11) 0.0706(6) Uani d 1
H H1A1 0.0436 0.9807 1.2279 0.106 Uiso calc 1
H H1A2 0.0630 0.8015 1.2607 0.106 Uiso calc 1
H H1A3 -0.1051 0.8899 1.2236 0.106 Uiso calc 1
C C1B 0.5549(3) 0.0841(3) 0.07427(10) 0.0632(5) Uani d 1
H H1B1 0.4721 0.1283 0.0388 0.095 Uiso calc 1
H H1B2 0.5685 -0.0275 0.0835 0.095 Uiso calc 1
H H1B3 0.6646 0.1158 0.0556 0.095 Uiso calc 1
C C2A 0.1010(3) 0.8500(2) 1.15003(10) 0.0506(4) Uani d 1
C C2B 0.4920(3) 0.1395(2) 0.14379(9) 0.0515(4) Uani d 1
C C3A 0.0618(2) 0.7263(2) 1.05471(9) 0.0438(4) Uani d 1
C C3B 0.5256(3) 0.0862(2) 0.27010(9) 0.0501(4) Uani d 1
C C4A -0.0202(2) 0.7922(2) 0.99205(10) 0.0497(4) Uani d 1
H H4A -0.1086 0.8781 0.9916 0.060 Uiso calc 1
C C4B 0.6282(3) 0.1679(2) 0.29458(10) 0.0564(5) Uani d 1
H H4B 0.7253 0.1982 0.2652 0.068 Uiso calc 1
C C5A 0.0297(2) 0.7298(2) 0.92993(9) 0.0476(4) Uani d 1
H H5A -0.0266 0.7738 0.8877 0.057 Uiso calc 1
C C5B 0.5867(3) 0.2050(2) 0.36322(9) 0.0533(5) Uani d 1
H H5B 0.6566 0.2603 0.3800 0.064 Uiso calc 1
C C6A 0.1629(2) 0.60209(19) 0.92929(8) 0.0396(4) Uani d 1
C C6B 0.4412(2) 0.16043(19) 0.40777(9) 0.0438(4) Uani d 1
C C7A 0.2445(2) 0.5402(2) 0.99344(9) 0.0459(4) Uani d 1
H H7A 0.3351 0.4559 0.9942 0.055 Uiso calc 1
C C7B 0.3427(3) 0.0750(2) 0.38147(10) 0.0548(5) Uani d 1
H H7B 0.2464 0.0423 0.4106 0.066 Uiso calc 1
C C8A 0.1934(2) 0.6015(2) 1.05617(9) 0.0481(4) Uani d 1
H H8A 0.2482 0.5581 1.0988 0.058 Uiso calc 1
C C8B 0.3850(3) 0.0372(2) 0.31264(10) 0.0588(5) Uani d 1
H H8B 0.3182 -0.0207 0.2958 0.071 Uiso calc 1
C C9A 0.2116(2) 0.5324(2) 0.86296(8) 0.0412(4) Uani d 1
C C9B 0.3961(2) 0.20310(19) 0.48111(9) 0.0427(4) Uani d 1
C C10A 0.3766(3) 0.4199(3) 0.85640(11) 0.0705(6) Uani d 1
H H10D 0.4646 0.4736 0.8273 0.106 Uiso calc 1
H H10E 0.3581 0.3395 0.8332 0.106 Uiso calc 1
H H10F 0.4132 0.3743 0.9045 0.106 Uiso calc 1
C C11A 0.0194(2) 0.5408(2) 0.70414(9) 0.0428(4) Uani d 1
C C11B 0.6013(2) 0.3524(2) 0.59815(9) 0.0448(4) Uani d 1
N N1A 0.10302(18) 0.57512(17) 0.81405(7) 0.0423(3) Uani d 1
N N1B 0.50947(19) 0.26330(17) 0.50292(7) 0.0460(3) Uani d 1
N N2A 0.14402(18) 0.52010(17) 0.74940(7) 0.0444(3) Uani d 1
H H2A 0.2473 0.4736 0.7384 0.053 Uiso calc 1
N N2B 0.47614(19) 0.30636(18) 0.57038(7) 0.0483(4) Uani d 1
H H2B 0.3756 0.3037 0.5945 0.058 Uiso calc 1
N N3A -0.1399(2) 0.5972(2) 0.72772(8) 0.0602(4) Uani d 1
H H3A1 -0.1609 0.6193 0.7708 0.072 Uiso calc 1
H H3A2 -0.2229 0.6120 0.7001 0.072 Uiso calc 1
N N3B 0.7503(2) 0.3608(2) 0.55723(9) 0.0641(5) Uani d 1
H H3B1 0.7642 0.3371 0.5145 0.077 Uiso calc 1
H H3B2 0.8335 0.3898 0.5733 0.077 Uiso calc 1
O O1A 0.2381(2) 0.8767(2) 1.12093(9) 0.0800(5) Uani d 1
O O1B 0.3862(2) 0.2510(2) 0.15026(8) 0.0863(5) Uani d 1
O O2A -0.00302(17) 0.78178(16) 1.11913(7) 0.0555(3) Uani d 1
O O2B 0.57246(19) 0.04701(15) 0.20057(7) 0.0607(4) Uani d 1
S S1A 0.07063(6) 0.49355(7) 0.62043(2) 0.05713(16) Uani d 1
S S1B 0.56754(6) 0.39051(7) 0.68325(2) 0.05582(15) Uani d 1

loop_
_atom_site_aniso_label
_atom_site_aniso_U_11
_atom_site_aniso_U_22
_atom_site_aniso_U_33
_atom_site_aniso_U_12
_atom_site_aniso_U_13
_atom_site_aniso_U_23
C10B 0.0553(12) 0.0813(14) 0.0553(11) -0.0165(11) 0.0010(9) -0.0283(10)
C1A 0.0818(15) 0.0834(15) 0.0541(11) -0.0020(12) -0.0163(11) -0.0344(11)
C1B 0.0750(14) 0.0799(14) 0.0428(10) -0.0222(11) 0.0034(9) -0.0265(9)
C2A 0.0566(12) 0.0518(10) 0.0477(10) -0.0062(9) -0.0142(9) -0.0161(8)
C2B 0.0558(11) 0.0610(11) 0.0406(9) -0.0078(10) -0.0053(8) -0.0179(8)
C3A 0.0435(9) 0.0564(10) 0.0378(8) -0.0175(8) 0.0009(7) -0.0177(7)
C3B 0.0664(12) 0.0445(9) 0.0384(9) 0.0034(9) -0.0108(8) -0.0140(7)
C4A 0.0490(10) 0.0543(10) 0.0488(10) -0.0039(8) -0.0074(8) -0.0192(8)
C4B 0.0699(13) 0.0590(11) 0.0427(9) -0.0163(10) 0.0035(9) -0.0158(8)
C5A 0.0514(10) 0.0539(10) 0.0396(9) -0.0061(8) -0.0110(7) -0.0126(7)
C5B 0.0665(12) 0.0565(10) 0.0428(9) -0.0181(9) -0.0010(8) -0.0181(8)
C6A 0.0379(9) 0.0493(9) 0.0352(8) -0.0144(7) -0.0021(6) -0.0106(7)
C6B 0.0530(10) 0.0417(9) 0.0364(8) -0.0031(8) -0.0094(7) -0.0086(7)
C7A 0.0440(10) 0.0544(10) 0.0394(8) -0.0043(8) -0.0064(7) -0.0118(7)
C7B 0.0580(12) 0.0644(11) 0.0464(10) -0.0153(9) -0.0054(8) -0.0157(8)
C8A 0.0500(10) 0.0623(11) 0.0340(8) -0.0116(9) -0.0081(7) -0.0095(7)
C8B 0.0694(13) 0.0628(12) 0.0530(11) -0.0124(10) -0.0154(10) -0.0235(9)
C9A 0.0368(9) 0.0536(10) 0.0352(8) -0.0112(7) -0.0013(7) -0.0113(7)
C9B 0.0452(9) 0.0456(9) 0.0365(8) -0.0022(7) -0.0078(7) -0.0093(7)
C10A 0.0578(13) 0.1042(17) 0.0488(11) 0.0159(12) -0.0143(9) -0.0341(11)
C11A 0.0387(9) 0.0554(10) 0.0362(8) -0.0082(8) -0.0039(7) -0.0130(7)
C11B 0.0403(9) 0.0559(10) 0.0388(8) -0.0021(8) -0.0052(7) -0.0153(7)
N1A 0.0410(8) 0.0560(8) 0.0335(7) -0.0104(6) -0.0013(6) -0.0158(6)
N1B 0.0477(8) 0.0579(9) 0.0338(7) -0.0041(7) -0.0047(6) -0.0156(6)
N2A 0.0355(7) 0.0657(9) 0.0349(7) -0.0049(7) -0.0024(6) -0.0202(6)
N2B 0.0397(8) 0.0720(10) 0.0371(7) -0.0072(7) -0.0011(6) -0.0228(7)
N3A 0.0410(9) 0.0971(13) 0.0450(8) 0.0060(8) -0.0084(7) -0.0322(8)
N3B 0.0451(9) 0.1090(14) 0.0489(9) -0.0192(9) 0.0046(7) -0.0384(9)
O1A 0.0727(11) 0.1024(12) 0.0834(11) -0.0401(10) 0.0012(8) -0.0408(9)
O1B 0.1032(13) 0.0907(11) 0.0507(8) 0.0349(10) -0.0177(8) -0.0223(8)
O2A 0.0525(8) 0.0791(9) 0.0448(7) -0.0190(7) 0.0029(6) -0.0311(6)
O2B 0.0776(9) 0.0599(8) 0.0442(7) 0.0098(7) -0.0114(6) -0.0246(6)
S1A 0.0422(3) 0.0971(4) 0.0381(2) -0.0090(2) -0.00201(18) -0.0298(2)
S1B 0.0444(3) 0.0874(4) 0.0418(2) -0.0056(2) -0.00359(19) -0.0310(2)

loop_
_atom_type_symbol
_atom_type_description
_atom_type_scat_dispersion_real
_atom_type_scat_dispersion_imag
_atom_type_scat_source
C C 0.0033 0.0016 'International Tables Vol C Tables 4.2.6.8 and 6.1.1.4'
H H 0.0000 0.0000 'International Tables Vol C Tables 4.2.6.8 and 6.1.1.4'
N N 0.0061 0.0033 'International Tables Vol C Tables 4.2.6.8 and 6.1.1.4'
O O 0.0106 0.0060 'International Tables Vol C Tables 4.2.6.8 and 6.1.1.4'
S S 0.1246 0.1234 'International Tables Vol C Tables 4.2.6.8 and 6.1.1.4'

loop_
_geom_angle_atom_site_label_1
_geom_angle_atom_site_label_2
_geom_angle_atom_site_label_3
_geom_angle
C9B C10B H10A 109.5
C9B C10B H10B 109.5
H10A C10B H10B 109.5
C9B C10B H10C 109.5
H10A C10B H10C 109.5
H10B C10B H10C 109.5
C2A C1A H1A1 109.5
C2A C1A H1A2 109.5
H1A1 C1A H1A2 109.5
C2A C1A H1A3 109.5
H1A1 C1A H1A3 109.5
H1A2 C1A H1A3 109.5
C2B C1B H1B1 109.5
C2B C1B H1B2 109.5
H1B1 C1B H1B2 109.5
C2B C1B H1B3 109.5
H1B1 C1B H1B3 109.5
H1B2 C1B H1B3 109.5
O1A C2A O2A 122.19(17)
O1A C2A C1A 127.08(18)
O2A C2A C1A 110.72(17)
O1B C2B O2B 122.74(16)
O1B C2B C1B 126.04(18)
O2B C2B C1B 111.22(17)
C8A C3A C4A 121.15(15)
C8A C3A O2A 120.42(15)
C4A C3A O2A 118.20(16)
C8B C3B C4B 121.45(16)
C8B C3B O2B 119.99(17)
C4B C3B O2B 118.50(17)
C3A C4A C5A 119.40(17)
C3A C4A H4A 120.3
C5A C4A H4A 120.3
C3B C4B C5B 119.52(18)
C3B C4B H4B 120.2
C5B C4B H4B 120.2
C4A C5A C6A 121.19(16)
C4A C5A H5A 119.4
C6A C5A H5A 119.4
C4B C5B C6B 120.83(17)
C4B C5B H5B 119.6
C6B C5B H5B 119.6
C7A C6A C5A 117.68(15)
C7A C6A C9A 121.51(15)
C5A C6A C9A 120.79(14)
C7B C6B C5B 117.77(16)
C7B C6B C9B 121.82(16)
C5B C6B C9B 120.40(15)
C8A C7A C6A 121.27(17)
C8A C7A H7A 119.4
C6A C7A H7A 119.4
C8B C7B C6B 121.33(18)
C8B C7B H7B 119.3
C6B C7B H7B 119.3
C3A C8A C7A 119.29(16)
C3A C8A H8A 120.4
C7A C8A H8A 120.4
C3B C8B C7B 119.06(17)
C3B C8B H8B 120.5
C7B C8B H8B 120.5
N1A C9A C6A 115.51(15)
N1A C9A C10A 124.10(15)
C6A C9A C10A 120.39(14)
N1B C9B C6B 115.48(15)
N1B C9B C10B 125.51(15)
C6B C9B C10B 119.01(15)
C9A C10A H10D 109.5
C9A C10A H10E 109.5
H10D C10A H10E 109.5
C9A C10A H10F 109.5
H10D C10A H10F 109.5
H10E C10A H10F 109.5
N3A C11A N2A 117.60(14)
N3A C11A S1A 122.72(13)
N2A C11A S1A 119.68(12)
N3B C11B N2B 117.47(15)
N3B C11B S1B 122.55(13)
N2B C11B S1B 119.94(13)
C9A N1A N2A 118.53(14)
C9B N1B N2B 118.72(14)
C11A N2A N1A 118.60(13)
C11A N2A H2A 120.7
N1A N2A H2A 120.7
C11B N2B N1B 119.63(14)
C11B N2B H2B 120.2
N1B N2B H2B 120.2
C11A N3A H3A1 120.0
C11A N3A H3A2 120.0
H3A1 N3A H3A2 120.0
C11B N3B H3B1 120.0
C11B N3B H3B2 120.0
H3B1 N3B H3B2 120.0
C2A O2A C3A 118.74(14)
C2B O2B C3B 117.30(14)

loop_
_geom_bond_atom_site_label_1
_geom_bond_atom_site_label_2
_geom_bond_distance
C10B C9B 1.494(3)
C10B H10A 0.9600
C10B H10B 0.9600
C10B H10C 0.9600
C1A C2A 1.483(3)
C1A H1A1 0.9600
C1A H1A2 0.9600
C1A H1A3 0.9600
C1B C2B 1.485(2)
C1B H1B1 0.9600
C1B H1B2 0.9600
C1B H1B3 0.9600
C2A O1A 1.186(2)
C2A O2A 1.361(2)
C2B O1B 1.186(2)
C2B O2B 1.343(2)
C3A C8A 1.366(3)
C3A C4A 1.375(2)
C3A O2A 1.4023(19)
C3B C8B 1.361(3)
C3B C4B 1.367(3)
C3B O2B 1.4074(19)
C4A C5A 1.379(2)
C4A H4A 0.9300
C4B C5B 1.381(2)
C4B H4B 0.9300
C5A C6A 1.394(2)
C5A H5A 0.9300
C5B C6B 1.395(3)
C5B H5B 0.9300
C6A C7A 1.392(2)
C6A C9A 1.484(2)
C6B C7B 1.387(2)
C6B C9B 1.487(2)
C7A C8A 1.385(2)
C7A H7A 0.9300
C7B C8B 1.387(2)
C7B H7B 0.9300
C8A H8A 0.9300
C8B H8B 0.9300
C9A N1A 1.282(2)
C9A C10A 1.490(3)
C9B N1B 1.278(2)
C10A H10D 0.9600
C10A H10E 0.9600
C10A H10F 0.9600
C11A N3A 1.315(2)
C11A N2A 1.341(2)
C11A S1A 1.6915(16)
C11B N3B 1.320(2)
C11B N2B 1.341(2)
C11B S1B 1.6799(16)
N1A N2A 1.3825(17)
N1B N2B 1.3792(18)
N2A H2A 0.8600
N2B H2B 0.8600
N3A H3A1 0.8600
N3A H3A2 0.8600
N3B H3B1 0.8600
N3B H3B2 0.8600

loop_
_geom_hbond_atom_site_label_D
_geom_hbond_atom_site_label_H
_geom_hbond_atom_site_label_A
_geom_hbond_site_symmetry_A
_geom_hbond_distance_DH
_geom_hbond_distance_HA
_geom_hbond_distance_DA
_geom_hbond_angle_DHA
N3A H3A1 N1A . 0.86 2.26 2.617(2) 105
N3B H3B1 N1B . 0.86 2.28 2.633(2) 105
N2A H2A S1B 1_555.02 0.86 2.63 3.4724(15) 167
N2B H2B S1A 1_555.01 0.86 2.71 3.4228(16) 141
N3A H3A1 O1B 2_566.02 0.86 2.44 3.164(2) 142
N3B H3B2 S1A 1_655.01 0.86 2.57 3.4262(17) 176
N3A H3A2 Cg2 2_565.02 0.86 2.62 3.4763(19) 130
C1B H1B3 Cg1 2_665.01 0.96 2.73 3.691(3) 154

loop_
_geom_torsion_atom_site_label_1
_geom_torsion_atom_site_label_2
_geom_torsion_atom_site_label_3
_geom_torsion_atom_site_label_4
_geom_torsion
C8A C3A C4A C5A 0.9(3)
O2A C3A C4A C5A -173.63(15)
C8B C3B C4B C5B -1.6(3)
O2B C3B C4B C5B -178.73(17)
C3A C4A C5A C6A -0.6(3)
C3B C4B C5B C6B -0.1(3)
C4A C5A C6A C7A -0.3(3)
C4A C5A C6A C9A 177.89(16)
C4B C5B C6B C7B 1.4(3)
C4B C5B C6B C9B -179.04(17)
C5A C6A C7A C8A 1.0(2)
C9A C6A C7A C8A -177.17(15)
C5B C6B C7B C8B -1.2(3)
C9B C6B C7B C8B 179.30(17)
C4A C3A C8A C7A -0.2(3)
O2A C3A C8A C7A 174.20(15)
C6A C7A C8A C3A -0.8(3)
C4B C3B C8B C7B 1.8(3)
O2B C3B C8B C7B 178.94(17)
C6B C7B C8B C3B -0.4(3)
C7A C6A C9A N1A 164.41(16)
C5A C6A C9A N1A -13.8(2)
C7A C6A C9A C10A -15.2(3)
C5A C6A C9A C10A 166.64(18)
C7B C6B C9B N1B 170.96(17)
C5B C6B C9B N1B -8.5(2)
C7B C6B C9B C10B -8.7(3)
C5B C6B C9B C10B 171.80(17)
C6A C9A N1A N2A 177.13(13)
C10A C9A N1A N2A -3.3(3)
C6B C9B N1B N2B 179.76(14)
C10B C9B N1B N2B -0.6(3)
N3A C11A N2A N1A -7.3(2)
S1A C11A N2A N1A 173.06(12)
C9A N1A N2A C11A 168.09(16)
N3B C11B N2B N1B 3.0(3)
S1B C11B N2B N1B -174.85(12)
C9B N1B N2B C11B 172.12(16)
O1A C2A O2A C3A 7.0(3)
C1A C2A O2A C3A -173.17(16)
C8A C3A O2A C2A 67.9(2)
C4A C3A O2A C2A -117.52(19)
O1B C2B O2B C3B 0.6(3)
C1B C2B O2B C3B 179.85(16)
C8B C3B O2B C2B 84.9(2)
C4B C3B O2B C2B -97.9(2)

_cod_database_fobs_code 2241975
